data_7156868
loop_
_publ_author_name
'Malassis, Julien'
'Vendeville, Jean-Baptiste'
'Nguyen, Qui-Hien'
'Boujon, Marie'
'Gaignard-Gaillard, Quentin'
'Light, Mark'
'Linclau, Bruno'

_publ_section_title
;
 Synthesis of vicinal dideoxy-difluorinated galactoses.
;
_journal_issue 21
_journal_name_full 'Organic &amp; biomolecular chemistry'
_journal_page_first 5331
_journal_page_last 5340
_journal_paper_doi 10.1039/c9ob00707e
_journal_volume 17
_journal_year 2019
_chemical_absolute_configuration unk
_chemical_formula_moiety 'C6 H10 F2 O4'
_chemical_formula_sum 'C6 H10 F2 O4'
_chemical_formula_weight 184.14
_space_group_crystal_system orthorhombic
_space_group_IT_number 19
_space_group_name_Hall 'P 2ac 2ab'
_space_group_name_H-M_alt 'P 21 21 21'
_symmetry_space_group_name_Hall 'P 2ac 2ab'
_symmetry_space_group_name_H-M 'P 21 21 21'
_atom_sites_solution_hydrogens mixed
_atom_sites_solution_primary dual
_audit_creation_date 2018-11-17
_audit_creation_method
;
Olex2 1.2
(compiled 2018.05.29 svn.r3508 for OlexSys, GUI svn.r5506)
;
_audit_update_record
;
2018-11-17 deposited with the CCDC.    2019-05-08 downloaded from the CCDC.
;
_cell_angle_alpha 90
_cell_angle_beta 90
_cell_angle_gamma 90
_cell_formula_units_Z 4
_cell_length_a 8.3866(2)
_cell_length_b 8.4182(2)
_cell_length_c 10.2320(2)
_cell_measurement_reflns_used 13913
_cell_measurement_temperature 100(2)
_cell_measurement_theta_max 31.5310
_cell_measurement_theta_min 3.0930
_cell_volume 722.38(3)
_computing_cell_refinement 'CrysAlisPro 1.171.40.18b (Rigaku OD, 2018)'
_computing_data_collection 'CrysAlisPro 1.171.40.18b (Rigaku OD, 2018)'
_computing_data_reduction 'CrysAlisPro 1.171.40.18b (Rigaku OD, 2018)'
_computing_molecular_graphics 'Olex2 (Dolomanov et al., 2009)'
_computing_publication_material 'Olex2 (Dolomanov et al., 2009)'
_computing_structure_refinement 'ShelXL (Sheldrick, 2015)'
_computing_structure_solution 'ShelXT (Sheldrick, 2015)'
_diffrn_ambient_temperature 100(2)
_diffrn_detector 'CCD area detector'
_diffrn_detector_area_resol_mean 28.5714
_diffrn_detector_type 'Rigaku HG Saturn724+ (2x2 bin mode)'
_diffrn_measured_fraction_theta_full 0.999
_diffrn_measured_fraction_theta_max 0.999
_diffrn_measurement_details
;
List of Runs (angles in degrees, time in seconds):

  # Type    Start    End  Width  t~exp~   \w     \q     \k     \f   Frames
#--------------------------------------------------------------------------
  1  \w    -86.00  32.00   0.50    1.00    --    2.50 -57.00 -30.00  236
  2  \w    -86.00  36.00   0.50    1.00    --    2.50 -70.00-150.00  244
  3  \w    -29.00  91.00   0.50    1.00    --    2.50  38.00-180.00  240
  4  \w    -94.00  24.00   0.50    1.00    --   -5.50 -57.00 -60.00  236
  5  \w    -29.00  -4.00   0.50    1.00    --    2.50  38.00 -60.00   50
  6  \w    -37.00  83.00   0.50    1.00    --   -5.50  38.00  60.00  240
;
_diffrn_measurement_device 'four-circle \k diffractometer'
_diffrn_measurement_device_type 'Rigaku AFC12 FRE-VHF'
_diffrn_measurement_method 'profile data from \w-scans'
_diffrn_measurement_specimen_support 'MiTeGen MicroMesh'
_diffrn_orient_matrix_type 'CrysAlisPro convention (1999,Acta A55,543-557)'
_diffrn_orient_matrix_UB_11 0.0555537000
_diffrn_orient_matrix_UB_12 0.0515073000
_diffrn_orient_matrix_UB_13 -0.0306900000
_diffrn_orient_matrix_UB_21 0.0617594000
_diffrn_orient_matrix_UB_22 -0.0558099000
_diffrn_orient_matrix_UB_23 0.0117631000
_diffrn_orient_matrix_UB_31 -0.0159418000
_diffrn_orient_matrix_UB_32 -0.0364820000
_diffrn_orient_matrix_UB_33 -0.0610299000
_diffrn_radiation_collimation 0.3
_diffrn_radiation_monochromator 'Confocal mirrors, VHF Varimax'
_diffrn_radiation_probe x-ray
_diffrn_radiation_type MoK\a
_diffrn_radiation_wavelength 0.71073
_diffrn_reflns_av_R_equivalents 0.0207
_diffrn_reflns_av_unetI/netI 0.0100
_diffrn_reflns_Laue_measured_fraction_full 0.999
_diffrn_reflns_Laue_measured_fraction_max 0.999
_diffrn_reflns_limit_h_max 11
_diffrn_reflns_limit_h_min -11
_diffrn_reflns_limit_k_max 11
_diffrn_reflns_limit_k_min -11
_diffrn_reflns_limit_l_max 13
_diffrn_reflns_limit_l_min -13
_diffrn_reflns_number 16292
_diffrn_reflns_point_group_measured_fraction_full 0.999
_diffrn_reflns_point_group_measured_fraction_max 0.995
_diffrn_reflns_theta_full 25.242
_diffrn_reflns_theta_max 28.497
_diffrn_reflns_theta_min 3.134
_diffrn_source 'Rotating-anode X-ray tube'
_diffrn_source_current 55.0
_diffrn_source_power 2.475
_diffrn_source_target Mo
_diffrn_source_type 'Rigaku FR-E+ SuperBright'
_diffrn_source_voltage 45.0
_exptl_absorpt_coefficient_mu 0.171
_exptl_absorpt_correction_T_max 1.00000
_exptl_absorpt_correction_T_min 0.64139
_exptl_absorpt_correction_type multi-scan
_exptl_absorpt_process_details
;
CrysAlisPro 1.171.40.18b (Rigaku Oxford Diffraction, 2018)
Empirical absorption correction using spherical harmonics,
 implemented in SCALE3 ABSPACK scaling algorithm.
;
_exptl_crystal_colour 'clear colourless'
_exptl_crystal_colour_lustre clear
_exptl_crystal_colour_primary colourless
_exptl_crystal_density_diffrn 1.693
_exptl_crystal_description prism
_exptl_crystal_F_000 384
_exptl_crystal_recrystallization_method 'The material was recrystallised from methanol by slow evaporation'
_exptl_crystal_size_max 0.28
_exptl_crystal_size_mid 0.085
_exptl_crystal_size_min 0.069
_refine_diff_density_max 0.376
_refine_diff_density_min -0.172
_refine_diff_density_rms 0.039
_refine_ls_abs_structure_details
;
 Flack x determined using 723 quotients [(I+)-(I-)]/[(I+)+(I-)]
 (Parsons, Flack and Wagner, Acta Cryst. B69 (2013) 249-259).
;
_refine_ls_abs_structure_Flack -0.23(13)
_refine_ls_extinction_method none
_refine_ls_goodness_of_fit_ref 1.065
_refine_ls_hydrogen_treatment mixed
_refine_ls_matrix_type full
_refine_ls_number_parameters 121
_refine_ls_number_reflns 1816
_refine_ls_number_restraints 0
_refine_ls_restrained_S_all 1.065
_refine_ls_R_factor_all 0.0223
_refine_ls_R_factor_gt 0.0218
_refine_ls_shift/su_max 0.000
_refine_ls_shift/su_mean 0.000
_refine_ls_structure_factor_coef Fsqd
_refine_ls_weighting_details 'w=1/[\s^2^(Fo^2^)+(0.0366P)^2^+0.1460P] where P=(Fo^2^+2Fc^2^)/3'
_refine_ls_weighting_scheme calc
_refine_ls_wR_factor_gt 0.0606
_refine_ls_wR_factor_ref 0.0609
_reflns_Friedel_coverage 0.691
_reflns_Friedel_fraction_full 1.000
_reflns_Friedel_fraction_max 0.988
_reflns_number_gt 1779
_reflns_number_total 1816
_reflns_threshold_expression 'I > 2\s(I)'
_cod_data_source_file c9ob00707e2.cif
_cod_data_source_block 2018sot0037_r1_100k
_cod_depositor_comments 'Adding full bibliography for 7156866--7156868.cif.'
_cod_database_code 7156868
_shelx_shelxl_version_number 2016/6
_chemical_oxdiff_formula C6H10F2O4
_chemical_oxdiff_usercomment JBVLNS42tube7-24
_shelx_space_group_comment
;
The symmetry employed for this shelxl refinement is uniquely defined
by the following loop, which should always be used as a source of
symmetry information in preference to the above space-group names.
They are only intended as comments.
;
_shelx_estimated_absorpt_t_max 0.988
_shelx_estimated_absorpt_t_min 0.954
_diffrn_measurement_device_type2 'Rigaku AFC12 (Right)'
_reflns_odcompleteness_completeness 99.89
_reflns_odcompleteness_iscentric 1
_reflns_odcompleteness_theta 26.32
_olex2_refinement_description
;
1. Fixed Uiso
 At 1.2 times of:
  All C(H) groups, All C(H,H) groups
2.a Ternary CH refined with riding coordinates:
 C1(H1), C2(H2A), C3(H3A), C4(H4A), C5(H5)
2.b Secondary CH2 refined with riding coordinates:
 C6(H6A,H6B)
;
_olex2_date_sample_data_collection 2018-11-07
_olex2_date_sample_submission 2018-11-06
_olex2_diffrn_ambient_temperature_device 'Oxford Cryosystems'
_olex2_exptl_crystal_mounting_method 'The crystal was mounted on a MITIGEN holder silicon oil'
_olex2_submission_original_sample_id JBVLNS42tube7-24
_olex2_submission_special_instructions 'No special instructions were received'
_oxdiff_exptl_absorpt_empirical_details
;
Empirical correction (ABSPACK) includes:
- Absorption correction using spherical harmonics
- Frame scaling
;
_oxdiff_exptl_absorpt_empirical_full_max 1.567
_oxdiff_exptl_absorpt_empirical_full_min 0.533

loop_
_space_group_symop_operation_xyz
'x, y, z'
'-x+1/2, -y, z+1/2'
'-x, y+1/2, -z+1/2'
'x+1/2, -y+1/2, -z'

loop_
_atom_site_label
_atom_site_type_symbol
_atom_site_fract_x
_atom_site_fract_y
_atom_site_fract_z
_atom_site_U_iso_or_equiv
_atom_site_adp_type
_atom_site_occupancy
_atom_site_site_symmetry_order
_atom_site_calc_flag
_atom_site_refinement_flags_posn
F1 F 0.86534(10) 0.80254(10) 0.68866(9) 0.0197(2) Uani 1 1 d .
F2 F 0.85466(10) 0.50204(10) 0.78391(8) 0.01818(19) Uani 1 1 d .
O1 O 0.59296(11) 0.40728(10) 0.63361(10) 0.0112(2) Uani 1 1 d .
O2 O 0.36334(11) 0.55094(11) 0.64150(10) 0.0141(2) Uani 1 1 d .
H2 H 0.309(3) 0.494(3) 0.588(3) 0.047(7) Uiso 1 1 d .
O3 O 0.54005(12) 0.83949(11) 0.62315(10) 0.0122(2) Uani 1 1 d .
H3 H 0.486(3) 0.866(3) 0.681(2) 0.026(5) Uiso 1 1 d .
O4 O 0.71992(13) 0.11475(12) 0.55104(12) 0.0180(2) Uani 1 1 d .
H4 H 0.685(3) 0.056(3) 0.604(2) 0.035(6) Uiso 1 1 d .
C1 C 0.51873(14) 0.55501(15) 0.59629(13) 0.0104(2) Uani 1 1 d .
H1 H 0.520635 0.567949 0.499151 0.012 Uiso 1 1 calc R
C2 C 0.60688(15) 0.69162(14) 0.66226(12) 0.0099(2) Uani 1 1 d .
H2A H 0.599140 0.680357 0.759350 0.012 Uiso 1 1 calc R
C3 C 0.78028(15) 0.68591(15) 0.62089(13) 0.0122(2) Uani 1 1 d .
H3A H 0.787234 0.708367 0.525084 0.015 Uiso 1 1 calc R
C4 C 0.85397(16) 0.52491(15) 0.64785(12) 0.0125(2) Uani 1 1 d .
H4A H 0.965255 0.520934 0.612913 0.015 Uiso 1 1 calc R
C5 C 0.75361(15) 0.39502(15) 0.58637(12) 0.0109(2) Uani 1 1 d .
H5 H 0.753577 0.409258 0.489347 0.013 Uiso 1 1 calc R
C6 C 0.81428(16) 0.23016(16) 0.61850(14) 0.0146(3) Uani 1 1 d .
H6A H 0.927273 0.220258 0.591715 0.017 Uiso 1 1 calc R
H6B H 0.807702 0.211762 0.713910 0.017 Uiso 1 1 calc R

loop_
_atom_site_aniso_label
_atom_site_aniso_U_11
_atom_site_aniso_U_22
_atom_site_aniso_U_33
_atom_site_aniso_U_23
_atom_site_aniso_U_13
_atom_site_aniso_U_12
F1 0.0138(4) 0.0160(4) 0.0293(5) -0.0062(3) -0.0031(4) -0.0044(3)
F2 0.0204(4) 0.0227(4) 0.0114(4) -0.0012(3) -0.0042(3) 0.0070(3)
O1 0.0094(4) 0.0090(4) 0.0151(4) 0.0022(3) 0.0028(4) 0.0017(3)
O2 0.0083(4) 0.0132(4) 0.0207(5) -0.0023(4) 0.0012(4) 0.0002(3)
O3 0.0139(4) 0.0085(4) 0.0142(4) 0.0002(4) 0.0012(4) 0.0022(3)
O4 0.0198(5) 0.0095(4) 0.0249(5) 0.0010(4) 0.0066(4) 0.0000(4)
C1 0.0094(5) 0.0085(5) 0.0132(6) 0.0010(4) 0.0002(4) 0.0015(4)
C2 0.0103(5) 0.0092(5) 0.0104(5) 0.0003(5) -0.0002(4) 0.0008(4)
C3 0.0106(5) 0.0110(5) 0.0149(6) -0.0009(5) 0.0008(5) -0.0022(4)
C4 0.0113(5) 0.0155(6) 0.0109(6) -0.0001(4) 0.0006(4) 0.0018(5)
C5 0.0104(5) 0.0116(6) 0.0106(5) 0.0012(4) 0.0028(5) 0.0020(4)
C6 0.0142(6) 0.0126(6) 0.0169(6) 0.0020(5) 0.0029(5) 0.0039(5)

loop_
_atom_type_symbol
_atom_type_description
_atom_type_scat_dispersion_real
_atom_type_scat_dispersion_imag
_atom_type_scat_source
C C 0.0033 0.0016 'International Tables Vol C Tables 4.2.6.8 and 6.1.1.4'
H H 0.0000 0.0000 'International Tables Vol C Tables 4.2.6.8 and 6.1.1.4'
F F 0.0171 0.0103 'International Tables Vol C Tables 4.2.6.8 and 6.1.1.4'
O O 0.0106 0.0060 'International Tables Vol C Tables 4.2.6.8 and 6.1.1.4'

loop_
_exptl_crystal_face_index_h
_exptl_crystal_face_index_k
_exptl_crystal_face_index_l
_exptl_crystal_face_perp_dist
-5 1 2 0.0354
5 -1 -2 0.0354
2 2 5 0.1082
-2 -2 -5 0.1082
0 -1 0 0.0344
0 1 0 0.0344

loop_
_geom_angle_atom_site_label_1
_geom_angle_atom_site_label_2
_geom_angle_atom_site_label_3
_geom_angle
C5 O1 C1 112.21(10)
C1 O2 H2 107.3(17)
C2 O3 H3 105.6(16)
C6 O4 H4 107.5(17)
O1 C1 H1 110.5
O1 C1 C2 108.90(10)
O2 C1 O1 107.26(10)
O2 C1 H1 110.5
O2 C1 C2 109.11(10)
C2 C1 H1 110.5
O3 C2 C1 110.14(10)
O3 C2 H2A 109.7
O3 C2 C3 109.10(10)
C1 C2 H2A 109.7
C3 C2 C1 108.53(10)
C3 C2 H2A 109.7
F1 C3 C2 109.20(10)
F1 C3 H3A 108.9
F1 C3 C4 109.26(10)
C2 C3 H3A 108.9
C4 C3 C2 111.65(11)
C4 C3 H3A 108.9
F2 C4 C3 107.74(10)
F2 C4 H4A 110.2
F2 C4 C5 108.32(10)
C3 C4 H4A 110.2
C3 C4 C5 110.07(10)
C5 C4 H4A 110.2
O1 C5 C4 109.24(10)
O1 C5 H5 109.0
O1 C5 C6 107.95(10)
C4 C5 H5 109.0
C6 C5 C4 112.60(10)
C6 C5 H5 109.0
O4 C6 C5 109.38(10)
O4 C6 H6A 109.8
O4 C6 H6B 109.8
C5 C6 H6A 109.8
C5 C6 H6B 109.8
H6A C6 H6B 108.2

loop_
_geom_bond_atom_site_label_1
_geom_bond_atom_site_label_2
_geom_bond_distance
F1 C3 1.3977(15)
F2 C4 1.4055(14)
O1 C1 1.4423(14)
O1 C5 1.4351(15)
O2 H2 0.86(3)
O2 C1 1.3833(15)
O3 H3 0.78(3)
O3 C2 1.4227(15)
O4 H4 0.78(3)
O4 C6 1.4306(17)
C1 H1 1.0000
C1 C2 1.5247(17)
C2 H2A 1.0000
C2 C3 1.5154(17)
C3 H3A 1.0000
C3 C4 1.5149(17)
C4 H4A 1.0000
C4 C5 1.5165(18)
C5 H5 1.0000
C5 C6 1.5142(17)
C6 H6A 0.9900
C6 H6B 0.9900

loop_
_exptl_oxdiff_crystal_face_indexfrac_h
_exptl_oxdiff_crystal_face_indexfrac_k
_exptl_oxdiff_crystal_face_indexfrac_l
_exptl_oxdiff_crystal_face_x
_exptl_oxdiff_crystal_face_y
_exptl_oxdiff_crystal_face_z
-4.9982 0.9984 1.9983 -0.2876 -0.3409 -0.0787
4.9982 -0.9984 -1.9983 0.2876 0.3409 0.0787
1.9985 1.9999 4.9975 0.0607 0.0706 -0.4098
-1.9985 -1.9999 -4.9975 -0.0607 -0.0706 0.4098
0.0000 -0.9994 0.0000 -0.0515 0.0558 0.0365
-0.0000 0.9994 -0.0000 0.0515 -0.0558 -0.0365
